data_4112286
loop_
_publ_author_name
'Brendan F. Abrahams'
'Adrian Hawley'
'Marissa G. Haywood'
'Timothy A. Hudson'
'Richard Robson'
'Damian A. Slizys'

_publ_section_title
;
 Serendipity and Design in the Generation of New Coordination Polymers: An
 Extensive Series of Highly Symmetrical Guanidinium-Templated,
 Carbonate-Based Networks with the Sodalite Topology
;
_journal_name_full 'Journal of the American Chemical Society'
_journal_page_first 2894
_journal_page_last 2904
_journal_paper_doi 10.1021/ja038904i
_journal_volume 126
_journal_year 2004
_chemical_formula_moiety
;
(Fe 2+)6, (C O3 2-)12 (Na 1+)3, (N C4 H12), (C N3 H6 1+)8, (H2 O)2
;
_chemical_formula_sum 'C24 H64 Fe6 N25 Na3 O38'
_chemical_formula_weight 1715.07
_chemical_name_systematic
;
 ?
;
_space_group_IT_number 228
_symmetry_cell_setting cubic
_symmetry_space_group_name_Hall '-F 4ud 2vw 3'
_symmetry_space_group_name_H-M 'F d -3 c :2'
_atom_sites_solution_hydrogens geom
_atom_sites_solution_primary direct
_atom_sites_solution_secondary difmap
_audit_creation_method SHELXL-97
_cell_angle_alpha 90.00
_cell_angle_beta 90.00
_cell_angle_gamma 90.00
_cell_formula_units_Z 16
_cell_length_a 29.0191(7)
_cell_length_b 29.0191(7)
_cell_length_c 29.0191(7)
_cell_measurement_reflns_used 5326
_cell_measurement_temperature 293(2)
_cell_measurement_theta_max 27.36
_cell_measurement_theta_min 2.81
_cell_volume 24437.2(10)
_computing_cell_refinement 'Bruker SMART'
_computing_data_collection 'Bruker SMART'
_computing_data_reduction 'Bruker SAINT'
_computing_structure_refinement 'SHELXL-97 (Sheldrick, 1997)'
_computing_structure_solution 'Bruker SHELXTL'
_diffrn_ambient_temperature 293(2)
_diffrn_measured_fraction_theta_full 1.000
_diffrn_measured_fraction_theta_max 1.000
_diffrn_measurement_device_type 'Bruker CCD area detector'
_diffrn_measurement_method 'phi and omega scans'
_diffrn_radiation_monochromator graphite
_diffrn_radiation_source 'fine-focus sealed tube'
_diffrn_radiation_type MoK\a
_diffrn_radiation_wavelength 0.71073
_diffrn_reflns_av_R_equivalents 0.0322
_diffrn_reflns_av_sigmaI/netI 0.0111
_diffrn_reflns_limit_h_max 37
_diffrn_reflns_limit_h_min -36
_diffrn_reflns_limit_k_max 37
_diffrn_reflns_limit_k_min -33
_diffrn_reflns_limit_l_max 32
_diffrn_reflns_limit_l_min -37
_diffrn_reflns_number 34463
_diffrn_reflns_theta_full 27.48
_diffrn_reflns_theta_max 27.48
_diffrn_reflns_theta_min 1.98
_diffrn_standards_decay_% 0
_exptl_absorpt_coefficient_mu 1.527
_exptl_absorpt_correction_T_max 1.000
_exptl_absorpt_correction_T_min 0.898
_exptl_absorpt_correction_type multi-scan
_exptl_absorpt_process_details
;
  Sheldrick, G. M., SADABS
;
_exptl_crystal_colour colourless
_exptl_crystal_density_diffrn 1.865
_exptl_crystal_description 'partial cube'
_exptl_crystal_F_000 14016
_exptl_crystal_size_max 0.25
_exptl_crystal_size_mid 0.25
_exptl_crystal_size_min 0.17
_refine_diff_density_max 1.655
_refine_diff_density_min -0.790
_refine_diff_density_rms 0.119
_refine_ls_extinction_method none
_refine_ls_goodness_of_fit_ref 1.133
_refine_ls_hydrogen_treatment mixed
_refine_ls_matrix_type full
_refine_ls_number_parameters 76
_refine_ls_number_reflns 1183
_refine_ls_number_restraints 2
_refine_ls_restrained_S_all 1.133
_refine_ls_R_factor_all 0.0647
_refine_ls_R_factor_gt 0.0511
_refine_ls_shift/su_max 0.000
_refine_ls_shift/su_mean 0.000
_refine_ls_structure_factor_coef Fsqd
_refine_ls_weighting_details 'calc w=1/[\s^2^(Fo^2^)+(0.1030P)^2^+150.0000P] where P=(Fo^2^+2Fc^2^)/3'
_refine_ls_weighting_scheme calc
_refine_ls_wR_factor_gt 0.1763
_refine_ls_wR_factor_ref 0.1967
_reflns_number_gt 801
_reflns_number_total 1183
_reflns_threshold_expression >2sigma(I)
_cod_data_source_file ja038904isi20031009_123126.cif
_cod_data_source_block fe419a
_cod_original_sg_symbol_H-M 'F d -3 c'
_cod_database_code 4112286

loop_
_symmetry_equiv_pos_as_xyz
'x, y, z'
'-x+1/4, -y+3/4, z+1/2'
'-x+3/4, y+1/2, -z+1/4'
'x+1/2, -y+1/4, -z+3/4'
'z, x, y'
'z+1/2, -x+1/4, -y+3/4'
'-z+1/4, -x+3/4, y+1/2'
'-z+3/4, x+1/2, -y+1/4'
'y, z, x'
'-y+3/4, z+1/2, -x+1/4'
'y+1/2, -z+1/4, -x+3/4'
'-y+1/4, -z+3/4, x+1/2'
'y+3/4, x+1/4, -z'
'-y+1/2, -x+1/2, -z+1/2'
'y+1/4, -x, z+3/4'
'-y, x+3/4, z+1/4'
'x+3/4, z+1/4, -y'
'-x, z+3/4, y+1/4'
'-x+1/2, -z+1/2, -y+1/2'
'x+1/4, -z, y+3/4'
'z+3/4, y+1/4, -x'
'z+1/4, -y, x+3/4'
'-z, y+3/4, x+1/4'
'-z+1/2, -y+1/2, -x+1/2'
'x, y+1/2, z+1/2'
'-x+1/4, -y+5/4, z+1'
'-x+3/4, y+1, -z+3/4'
'x+1/2, -y+3/4, -z+5/4'
'z, x+1/2, y+1/2'
'z+1/2, -x+3/4, -y+5/4'
'-z+1/4, -x+5/4, y+1'
'-z+3/4, x+1, -y+3/4'
'y, z+1/2, x+1/2'
'-y+3/4, z+1, -x+3/4'
'y+1/2, -z+3/4, -x+5/4'
'-y+1/4, -z+5/4, x+1'
'y+3/4, x+3/4, -z+1/2'
'-y+1/2, -x+1, -z+1'
'y+1/4, -x+1/2, z+5/4'
'-y, x+5/4, z+3/4'
'x+3/4, z+3/4, -y+1/2'
'-x, z+5/4, y+3/4'
'-x+1/2, -z+1, -y+1'
'x+1/4, -z+1/2, y+5/4'
'z+3/4, y+3/4, -x+1/2'
'z+1/4, -y+1/2, x+5/4'
'-z, y+5/4, x+3/4'
'-z+1/2, -y+1, -x+1'
'x+1/2, y, z+1/2'
'-x+3/4, -y+3/4, z+1'
'-x+5/4, y+1/2, -z+3/4'
'x+1, -y+1/4, -z+5/4'
'z+1/2, x, y+1/2'
'z+1, -x+1/4, -y+5/4'
'-z+3/4, -x+3/4, y+1'
'-z+5/4, x+1/2, -y+3/4'
'y+1/2, z, x+1/2'
'-y+5/4, z+1/2, -x+3/4'
'y+1, -z+1/4, -x+5/4'
'-y+3/4, -z+3/4, x+1'
'y+5/4, x+1/4, -z+1/2'
'-y+1, -x+1/2, -z+1'
'y+3/4, -x, z+5/4'
'-y+1/2, x+3/4, z+3/4'
'x+5/4, z+1/4, -y+1/2'
'-x+1/2, z+3/4, y+3/4'
'-x+1, -z+1/2, -y+1'
'x+3/4, -z, y+5/4'
'z+5/4, y+1/4, -x+1/2'
'z+3/4, -y, x+5/4'
'-z+1/2, y+3/4, x+3/4'
'-z+1, -y+1/2, -x+1'
'x+1/2, y+1/2, z'
'-x+3/4, -y+5/4, z+1/2'
'-x+5/4, y+1, -z+1/4'
'x+1, -y+3/4, -z+3/4'
'z+1/2, x+1/2, y'
'z+1, -x+3/4, -y+3/4'
'-z+3/4, -x+5/4, y+1/2'
'-z+5/4, x+1, -y+1/4'
'y+1/2, z+1/2, x'
'-y+5/4, z+1, -x+1/4'
'y+1, -z+3/4, -x+3/4'
'-y+3/4, -z+5/4, x+1/2'
'y+5/4, x+3/4, -z'
'-y+1, -x+1, -z+1/2'
'y+3/4, -x+1/2, z+3/4'
'-y+1/2, x+5/4, z+1/4'
'x+5/4, z+3/4, -y'
'-x+1/2, z+5/4, y+1/4'
'-x+1, -z+1, -y+1/2'
'x+3/4, -z+1/2, y+3/4'
'z+5/4, y+3/4, -x'
'z+3/4, -y+1/2, x+3/4'
'-z+1/2, y+5/4, x+1/4'
'-z+1, -y+1, -x+1/2'
'-x, -y, -z'
'x-1/4, y-3/4, -z-1/2'
'x-3/4, -y-1/2, z-1/4'
'-x-1/2, y-1/4, z-3/4'
'-z, -x, -y'
'-z-1/2, x-1/4, y-3/4'
'z-1/4, x-3/4, -y-1/2'
'z-3/4, -x-1/2, y-1/4'
'-y, -z, -x'
'y-3/4, -z-1/2, x-1/4'
'-y-1/2, z-1/4, x-3/4'
'y-1/4, z-3/4, -x-1/2'
'-y-3/4, -x-1/4, z'
'y-1/2, x-1/2, z-1/2'
'-y-1/4, x, -z-3/4'
'y, -x-3/4, -z-1/4'
'-x-3/4, -z-1/4, y'
'x, -z-3/4, -y-1/4'
'x-1/2, z-1/2, y-1/2'
'-x-1/4, z, -y-3/4'
'-z-3/4, -y-1/4, x'
'-z-1/4, y, -x-3/4'
'z, -y-3/4, -x-1/4'
'z-1/2, y-1/2, x-1/2'
'-x, -y+1/2, -z+1/2'
'x-1/4, y-1/4, -z'
'x-3/4, -y, z+1/4'
'-x-1/2, y+1/4, z-1/4'
'-z, -x+1/2, -y+1/2'
'-z-1/2, x+1/4, y-1/4'
'z-1/4, x-1/4, -y'
'z-3/4, -x, y+1/4'
'-y, -z+1/2, -x+1/2'
'y-3/4, -z, x+1/4'
'-y-1/2, z+1/4, x-1/4'
'y-1/4, z-1/4, -x'
'-y-3/4, -x+1/4, z+1/2'
'y-1/2, x, z'
'-y-1/4, x+1/2, -z-1/4'
'y, -x-1/4, -z+1/4'
'-x-3/4, -z+1/4, y+1/2'
'x, -z-1/4, -y+1/4'
'x-1/2, z, y'
'-x-1/4, z+1/2, -y-1/4'
'-z-3/4, -y+1/4, x+1/2'
'-z-1/4, y+1/2, -x-1/4'
'z, -y-1/4, -x+1/4'
'z-1/2, y, x'
'-x+1/2, -y, -z+1/2'
'x+1/4, y-3/4, -z'
'x-1/4, -y-1/2, z+1/4'
'-x, y-1/4, z-1/4'
'-z+1/2, -x, -y+1/2'
'-z, x-1/4, y-1/4'
'z+1/4, x-3/4, -y'
'z-1/4, -x-1/2, y+1/4'
'-y+1/2, -z, -x+1/2'
'y-1/4, -z-1/2, x+1/4'
'-y, z-1/4, x-1/4'
'y+1/4, z-3/4, -x'
'-y-1/4, -x-1/4, z+1/2'
'y, x-1/2, z'
'-y+1/4, x, -z-1/4'
'y+1/2, -x-3/4, -z+1/4'
'-x-1/4, -z-1/4, y+1/2'
'x+1/2, -z-3/4, -y+1/4'
'x, z-1/2, y'
'-x+1/4, z, -y-1/4'
'-z-1/4, -y-1/4, x+1/2'
'-z+1/4, y, -x-1/4'
'z+1/2, -y-3/4, -x+1/4'
'z, y-1/2, x'
'-x+1/2, -y+1/2, -z'
'x+1/4, y-1/4, -z-1/2'
'x-1/4, -y, z-1/4'
'-x, y+1/4, z-3/4'
'-z+1/2, -x+1/2, -y'
'-z, x+1/4, y-3/4'
'z+1/4, x-1/4, -y-1/2'
'z-1/4, -x, y-1/4'
'-y+1/2, -z+1/2, -x'
'y-1/4, -z, x-1/4'
'-y, z+1/4, x-3/4'
'y+1/4, z-1/4, -x-1/2'
'-y-1/4, -x+1/4, z'
'y, x, z-1/2'
'-y+1/4, x+1/2, -z-3/4'
'y+1/2, -x-1/4, -z-1/4'
'-x-1/4, -z+1/4, y'
'x+1/2, -z-1/4, -y-1/4'
'x, z, y-1/2'
'-x+1/4, z+1/2, -y-3/4'
'-z-1/4, -y+1/4, x'
'-z+1/4, y+1/2, -x-3/4'
'z+1/2, -y-1/4, -x-1/4'
'z, y, x-1/2'

loop_
_atom_site_label
_atom_site_type_symbol
_atom_site_fract_x
_atom_site_fract_y
_atom_site_fract_z
_atom_site_U_iso_or_equiv
_atom_site_adp_type
_atom_site_occupancy
_atom_site_symmetry_multiplicity
_atom_site_calc_flag
_atom_site_refinement_flags
O4 O 0.6250 0.6250 0.9537(7) 0.064(5) Uiso 0.33 2 d SP
C4 C 0.5729(7) 0.6250 0.1250 0.131(14) Uiso 0.17 2 d SPD
C5 C 0.5734(7) 0.6180(19) 0.1171(19) 0.131(14) Uiso 0.25 1 d PD
Fe1 Fe 0.7500 0.626496(15) 0.873504(15) 0.0251(4) Uani 1 2 d S
O1 O 0.70214(9) 0.49280(8) 0.87581(8) 0.0298(6) Uani 1 1 d .
C1 C 0.70749(12) 0.53715(12) 0.87475(14) 0.0271(7) Uani 1 1 d .
O3 O 0.74823(9) 0.55460(9) 0.87433(9) 0.0331(6) Uani 1 1 d .
O2 O 0.67110(10) 0.56155(10) 0.87423(9) 0.0410(7) Uani 1 1 d .
Na1 Na 0.6250 0.6250 0.8750 0.0448(10) Uani 1 4 d S
N1 N 0.69597(12) 0.69963(12) 0.75381(14) 0.0384(9) Uani 1 1 d .
H1A H 0.6713 0.7124 0.7642 0.046 Uiso 1 1 calc R
H1B H 0.7071 0.6757 0.7673 0.046 Uiso 1 1 calc R
C2 C 0.71685(15) 0.71685(15) 0.71685(15) 0.0317(19) Uani 1 3 d S
N2 N 0.55057(12) 0.55350(12) 0.99600(14) 0.0388(9) Uani 1 1 d .
H2A H 0.5380 0.5782 0.9854 0.047 Uiso 1 1 calc R
H2B H 0.5745 0.5421 0.9827 0.047 Uiso 1 1 calc R
C3 C 0.53297(15) 0.53297(15) 1.03297(15) 0.0315(19) Uani 1 3 d S
N3 N 0.6250 0.6250 0.1250 0.056(4) Uani 1 12 d SD

loop_
_atom_site_aniso_label
_atom_site_aniso_U_11
_atom_site_aniso_U_22
_atom_site_aniso_U_33
_atom_site_aniso_U_23
_atom_site_aniso_U_13
_atom_site_aniso_U_12
Fe1 0.0253(5) 0.0249(4) 0.0249(4) 0.0007(4) 0.00187(15) 0.00187(15)
O1 0.0331(13) 0.0234(11) 0.0330(12) 0.0016(10) -0.0001(10) -0.0003(9)
C1 0.0304(16) 0.0304(16) 0.0205(15) 0.0019(15) -0.0002(15) 0.0016(14)
O3 0.0328(13) 0.0302(13) 0.0362(13) -0.0002(11) -0.0001(11) -0.0041(10)
O2 0.0330(15) 0.0336(15) 0.0563(18) 0.0017(14) 0.0032(13) 0.0083(10)
Na1 0.0320(12) 0.0320(12) 0.070(3) 0.000 0.000 0.000
N1 0.0370(18) 0.0383(18) 0.040(2) 0.0085(16) 0.0095(15) 0.0090(16)
C2 0.0317(19) 0.0317(19) 0.0317(19) 0.0003(19) 0.0003(19) 0.0003(19)
N2 0.0383(18) 0.0394(18) 0.039(2) 0.0094(15) 0.0090(16) 0.0064(16)
C3 0.0315(19) 0.0315(19) 0.0315(19) -0.0027(18) -0.0027(18) -0.0027(18)
N3 0.056(4) 0.056(4) 0.056(4) 0.000 0.000 0.000

loop_
_atom_type_symbol
_atom_type_description
_atom_type_scat_dispersion_real
_atom_type_scat_dispersion_imag
_atom_type_scat_source
C C 0.0033 0.0016 'International Tables Vol C Tables 4.2.6.8 and 6.1.1.4'
H H 0.0000 0.0000 'International Tables Vol C Tables 4.2.6.8 and 6.1.1.4'
N N 0.0061 0.0033 'International Tables Vol C Tables 4.2.6.8 and 6.1.1.4'
O O 0.0106 0.0060 'International Tables Vol C Tables 4.2.6.8 and 6.1.1.4'
Fe Fe 0.3463 0.8444 'International Tables Vol C Tables 4.2.6.8 and 6.1.1.4'
Na Na 0.0362 0.0249 'International Tables Vol C Tables 4.2.6.8 and 6.1.1.4'

loop_
_geom_angle_atom_site_label_1
_geom_angle_atom_site_label_2
_geom_angle_atom_site_label_3
_geom_angle
_geom_angle_site_symmetry_1
_geom_angle_site_symmetry_3
O3 Fe1 O3 88.72(14) . 19_666
O3 Fe1 O1 90.00(10) . 180_557
O3 Fe1 O1 175.81(11) 19_666 180_557
O3 Fe1 O1 175.81(11) . 159_657
O3 Fe1 O1 90.00(10) 19_666 159_657
O1 Fe1 O1 91.54(13) 180_557 159_657
O3 Fe1 O2 124.47(11) . 159_657
O3 Fe1 O2 89.82(10) 19_666 159_657
O1 Fe1 O2 87.60(10) 180_557 159_657
O1 Fe1 O2 59.51(10) 159_657 159_657
O3 Fe1 O2 89.82(10) . 180_557
O3 Fe1 O2 124.47(11) 19_666 180_557
O1 Fe1 O2 59.51(10) 180_557 180_557
O1 Fe1 O2 87.60(10) 159_657 180_557
O2 Fe1 O2 133.63(15) 159_657 180_557
C1 O1 Fe1 91.5(2) . 102_756
O2 C1 O3 123.0(3) . .
O2 C1 O1 117.0(3) . .
O3 C1 O1 120.1(4) . .
C1 O3 Fe1 114.6(2) . .
C1 O2 Fe1 92.1(2) . 102_756
C1 O2 Na1 159.8(3) . .
Fe1 O2 Na1 108.05(12) 102_756 .
O2 Na1 O2 90.006(2) 159_657 26_654
O2 Na1 O2 90.005(2) 159_657 .
O2 Na1 O2 178.88(14) 26_654 .
O2 Na1 O2 178.88(14) 159_657 112_577
O2 Na1 O2 90.006(2) 26_654 112_577
O2 Na1 O2 90.005(2) . 112_577
O2 Na1 O4 90.56(7) 159_657 159_657
O2 Na1 O4 89.44(7) 26_654 159_657
O2 Na1 O4 89.44(7) . 159_657
O2 Na1 O4 90.56(7) 112_577 159_657
O2 Na1 O4 89.44(7) 159_657 .
O2 Na1 O4 90.56(7) 26_654 .
O2 Na1 O4 90.56(7) . .
O2 Na1 O4 89.44(7) 112_577 .
O4 Na1 O4 180.000(4) 159_657 .
N1 C2 N1 119.979(18) 9 .
N1 C2 N1 119.980(17) 9 5
N1 C2 N1 119.979(17) . 5
N2 C3 N2 119.979(17) 53_455 .
N2 C3 N2 119.979(17) 53_455 33_545
N2 C3 N2 119.979(17) . 33_545
C4 N3 C4 90.000(1) 33_554 6_565
C4 N3 C4 90.000(4) 33_554 .
C4 N3 C4 90.000(4) 6_565 .
C4 N3 C4 180.000(3) 33_554 58
C4 N3 C4 90.000(1) 6_565 58
C4 N3 C4 90.000(2) . 58
C4 N3 C4 90.000(1) 33_554 53_554
C4 N3 C4 180.000(2) 6_565 53_554
C4 N3 C4 90.000(3) . 53_554
C4 N3 C4 90.000(1) 58 53_554
C4 N3 C4 90.0 33_554 26_654
C4 N3 C4 90.000(2) 6_565 26_654
C4 N3 C4 180.000(1) . 26_654
C4 N3 C4 90.000(4) 58 26_654
C4 N3 C4 90.000(1) 53_554 26_654
C4 N3 C5 82(2) 33_554 79_554
C4 N3 C5 12(2) 6_565 79_554
C4 N3 C5 99(2) . 79_554
C4 N3 C5 98(2) 58 79_554
C4 N3 C5 168(2) 53_554 79_554
C4 N3 C5 81(2) 26_654 79_554
C4 N3 C5 12(2) 33_554 12_654
C4 N3 C5 81(2) 6_565 12_654
C4 N3 C5 98(2) . 12_654
C4 N3 C5 168(2) 58 12_654
C4 N3 C5 99(2) 53_554 12_654
C4 N3 C5 82(2) 26_654 12_654
C5 N3 C5 73(3) 79_554 12_654
C4 N3 C5 12(2) 33_554 33_554
C4 N3 C5 99(2) 6_565 33_554
C4 N3 C5 82(2) . 33_554
C4 N3 C5 168(2) 58 33_554
C4 N3 C5 81(2) 53_554 33_554
C4 N3 C5 98(2) 26_654 33_554
C5 N3 C5 92(3) 79_554 33_554
C5 N3 C5 23(4) 12_654 33_554
C4 N3 C5 98(2) 33_554 6_565
C4 N3 C5 12(2) 6_565 6_565
C4 N3 C5 81(2) . 6_565
C4 N3 C5 82(2) 58 6_565
C4 N3 C5 168(2) 53_554 6_565
C4 N3 C5 99(2) 26_654 6_565
C5 N3 C5 23(4) 79_554 6_565
C5 N3 C5 90(3) 12_654 6_565
C5 N3 C5 105(2) 33_554 6_565
C4 N3 C5 81(2) 33_554 26_654
C4 N3 C5 82(2) 6_565 26_654
C4 N3 C5 168(2) . 26_654
C4 N3 C5 99(2) 58 26_654
C4 N3 C5 98(2) 53_554 26_654
C4 N3 C5 12(2) 26_654 26_654
C5 N3 C5 73(3) 79_554 26_654
C5 N3 C5 73(3) 12_654 26_654
C5 N3 C5 90(3) 33_554 26_654
C5 N3 C5 92(3) 6_565 26_654
C4 N3 C5 81(2) 33_554 .
C4 N3 C5 98(2) 6_565 .
C4 N3 C5 12(2) . .
C4 N3 C5 99(2) 58 .
C4 N3 C5 82(2) 53_554 .
C4 N3 C5 168(2) 26_654 .
C5 N3 C5 105(2) 79_554 .
C5 N3 C5 90(3) 12_654 .
C5 N3 C5 73(3) 33_554 .
C5 N3 C5 90(3) 6_565 .
C5 N3 C5 163(4) 26_654 .

loop_
_geom_bond_atom_site_label_1
_geom_bond_atom_site_label_2
_geom_bond_distance
_geom_bond_site_symmetry_2
O4 Na1 2.29(2) .
C4 C5 0.31(5) 52_464
C4 N3 1.51(2) .
Fe1 O3 2.087(3) .
Fe1 O3 2.087(3) 19_666
Fe1 O1 2.205(3) 180_557
Fe1 O1 2.205(3) 159_657
Fe1 O2 2.207(3) 159_657
Fe1 O2 2.207(3) 180_557
O1 C1 1.297(4) .
O1 Fe1 2.205(3) 102_756
C1 O2 1.271(5) .
C1 O3 1.286(4) .
O2 Fe1 2.207(3) 102_756
O2 Na1 2.276(3) .
Na1 O2 2.276(3) 159_657
Na1 O2 2.276(3) 26_654
Na1 O2 2.276(3) 112_577
Na1 O4 2.29(2) 159_657
N1 C2 1.329(4) .
C2 N1 1.329(4) 9
C2 N1 1.329(4) 5
N2 C3 1.329(4) .
C3 N2 1.329(4) 53_455
C3 N2 1.329(4) 33_545
N3 C4 1.51(2) 33_554
N3 C4 1.51(2) 6_565
N3 C4 1.51(2) 58
N3 C4 1.51(2) 53_554
N3 C4 1.51(2) 26_654
N3 C5 1.527(19) 79_554
N3 C5 1.527(19) 12_654
N3 C5 1.527(19) 33_554
N3 C5 1.527(19) 6_565
N3 C5 1.527(19) 26_654
